data_7119915
loop_
_publ_author_name
'Zhang, Yan-Yan'
'Wei, Yin'
'Tang, Xiang-Ying'
'Shi, Min'

_publ_section_title
;
 Dual-role of PtCl2 Catalysis in the Intramolecular Cyclization of
 (Hetero)Aryl-Allenes for the Facile Construction of Substituted
 2,3-Dihydropyrroles and Polyheterocyclic Skeletons
;
_journal_name_full 'Chem. Commun.'
_journal_paper_doi 10.1039/C7CC01684K
_journal_year 2017
_chemical_formula_sum 'C20 H19 N O2 S2'
_chemical_formula_weight 369.48
_chemical_name_systematic
; 
 ? 
;
_space_group_crystal_system monoclinic
_space_group_IT_number 15
_space_group_name_Hall '-C 2yc'
_space_group_name_H-M_alt 'C 1 2/c 1'
_symmetry_space_group_name_Hall '-C 2yc'
_symmetry_space_group_name_H-M 'C 1 2/c 1'
_atom_sites_solution_hydrogens geom
_audit_creation_method SHELXL-2013
_audit_update_record
;
2015-07-23 deposited with the CCDC.
2017-03-30 downloaded from the CCDC.
;
_cell_angle_alpha 90
_cell_angle_beta 104.645(3)
_cell_angle_gamma 90
_cell_formula_units_Z 8
_cell_length_a 25.934(5)
_cell_length_b 8.1289(14)
_cell_length_c 17.387(3)
_cell_measurement_reflns_used 2404
_cell_measurement_temperature 296(2)
_cell_measurement_theta_max 45.120
_cell_measurement_theta_min 4.514
_cell_volume 3546.4(11)
_computing_cell_refinement 'Bruker SAINT'
_computing_data_collection 'Bruker APEX2'
_computing_data_reduction 'Bruker SAINT'
_computing_molecular_graphics 'Bruker SHELXTL'
_computing_publication_material 'Bruker SHELXTL'
_computing_structure_refinement 'SHELXL-2013 (Sheldrick, 2013)'
_computing_structure_solution 'SHELXS-97 (Sheldrick, 2008)'
_diffrn_ambient_temperature 296(2)
_diffrn_measured_fraction_theta_full 1.000
_diffrn_measured_fraction_theta_max 1.000
_diffrn_measurement_device_type 'Bruker APEX-II CCD'
_diffrn_measurement_method '\f and \w scans'
_diffrn_radiation_type MoK\a
_diffrn_radiation_wavelength 0.71073
_diffrn_reflns_av_R_equivalents 0.0355
_diffrn_reflns_av_unetI/netI 0.0332
_diffrn_reflns_Laue_measured_fraction_full 1.000
_diffrn_reflns_Laue_measured_fraction_max 1.000
_diffrn_reflns_limit_h_max 29
_diffrn_reflns_limit_h_min -31
_diffrn_reflns_limit_k_max 10
_diffrn_reflns_limit_k_min -10
_diffrn_reflns_limit_l_max 21
_diffrn_reflns_limit_l_min -19
_diffrn_reflns_number 12382
_diffrn_reflns_point_group_measured_fraction_full 1.000
_diffrn_reflns_point_group_measured_fraction_max 1.000
_diffrn_reflns_theta_full 25.242
_diffrn_reflns_theta_max 25.997
_diffrn_reflns_theta_min 2.421
_exptl_absorpt_coefficient_mu 0.314
_exptl_absorpt_correction_T_max 0.7456
_exptl_absorpt_correction_T_min 0.6671
_exptl_absorpt_correction_type multi-scan
_exptl_absorpt_process_details sadabs
_exptl_crystal_colour colorless
_exptl_crystal_density_diffrn 1.384
_exptl_crystal_description prismatic
_exptl_crystal_F_000 1552
_exptl_crystal_size_max 0.21
_exptl_crystal_size_mid 0.15
_exptl_crystal_size_min 0.12
_refine_diff_density_max 0.456
_refine_diff_density_min -0.673
_refine_diff_density_rms 0.043
_refine_ls_extinction_method none
_refine_ls_goodness_of_fit_ref 1.026
_refine_ls_hydrogen_treatment constr
_refine_ls_matrix_type full
_refine_ls_number_parameters 227
_refine_ls_number_reflns 3478
_refine_ls_number_restraints 0
_refine_ls_restrained_S_all 1.026
_refine_ls_R_factor_all 0.0851
_refine_ls_R_factor_gt 0.0524
_refine_ls_shift/su_max 0.020
_refine_ls_shift/su_mean 0.000
_refine_ls_structure_factor_coef Fsqd
_refine_ls_weighting_details 'w=1/[\s^2^(Fo^2^)+(0.0556P)^2^+5.1572P] where P=(Fo^2^+2Fc^2^)/3'
_refine_ls_weighting_scheme calc
_refine_ls_wR_factor_gt 0.1261
_refine_ls_wR_factor_ref 0.1480
_reflns_Friedel_coverage 0.000
_reflns_number_gt 2273
_reflns_number_total 3478
_reflns_threshold_expression 'I > 2\s(I)'
_cod_data_source_file c7cc01684k2.cif
_cod_data_source_block mo_dm15587_0m
_cod_original_cell_volume 3546.3(11)
_cod_database_code 7119915
_shelx_space_group_comment
; 
The symmetry employed for this shelxl refinement is uniquely defined 
by the following loop, which should always be used as a source of 
symmetry information in preference to the above space-group names. 
They are only intended as comments. 
;
_shelxl_version_number 2013-4

loop_
_space_group_symop_operation_xyz
'x, y, z'
'-x, y, -z+1/2'
'x+1/2, y+1/2, z'
'-x+1/2, y+1/2, -z+1/2'
'-x, -y, -z'
'x, -y, z-1/2'
'-x+1/2, -y+1/2, -z'
'x+1/2, -y+1/2, z-1/2'

loop_
_atom_site_label
_atom_site_type_symbol
_atom_site_fract_x
_atom_site_fract_y
_atom_site_fract_z
_atom_site_U_iso_or_equiv
_atom_site_adp_type
_atom_site_occupancy
_atom_site_site_symmetry_order
_atom_site_calc_flag
_atom_site_refinement_flags_posn
_atom_site_refinement_flags_adp
S1 S -0.02744(4) 0.82197(16) 0.04838(6) 0.0894(4) Uani 1 1 d . .
S2 S 0.17061(3) 0.46685(11) 0.21558(5) 0.0627(3) Uani 1 1 d . .
N1 N 0.12917(9) 0.6182(3) 0.19662(14) 0.0563(6) Uani 1 1 d . .
O1 O 0.20502(10) 0.4860(3) 0.16409(15) 0.0852(8) Uani 1 1 d . .
O2 O 0.13948(9) 0.3216(3) 0.21194(15) 0.0780(7) Uani 1 1 d . .
C1 C -0.04188(13) 0.6170(6) 0.05788(19) 0.0768(11) Uani 1 1 d . .
C2 C -0.08291(15) 0.5251(8) 0.0115(2) 0.0957(15) Uani 1 1 d . .
H2 H -0.1072 0.5739 -0.0310 0.115 Uiso 1 1 calc R U
C3 C -0.08764(16) 0.3654(8) 0.0279(3) 0.1042(17) Uani 1 1 d . .
H3 H -0.1154 0.3043 -0.0037 0.125 Uiso 1 1 calc R U
C4 C -0.05185(16) 0.2891(6) 0.0912(3) 0.0970(14) Uani 1 1 d . .
H4 H -0.0561 0.1785 0.1019 0.116 Uiso 1 1 calc R U
C5 C -0.00992(13) 0.3778(5) 0.1382(2) 0.0718(10) Uani 1 1 d . .
H5 H 0.0144 0.3270 0.1800 0.086 Uiso 1 1 calc R U
C6 C -0.00465(12) 0.5434(4) 0.12216(17) 0.0585(8) Uani 1 1 d . .
C7 C 0.03453(12) 0.6587(4) 0.16146(17) 0.0545(7) Uani 1 1 d . .
C8 C 0.02789(13) 0.8107(4) 0.12871(19) 0.0667(9) Uani 1 1 d . .
C9 C 0.06397(17) 0.9525(5) 0.1582(3) 0.0915(12) Uani 1 1 d . .
H9A H 0.0446 1.0370 0.1786 0.110 Uiso 1 1 calc R U
H9B H 0.0762 0.9993 0.1146 0.110 Uiso 1 1 calc R U
C10 C 0.11154(15) 0.8974(4) 0.2233(2) 0.0748(10) Uani 1 1 d . .
H10 H 0.1304 0.9925 0.2518 0.090 Uiso 1 1 calc R U
C11 C 0.09311(14) 0.7814(4) 0.28083(19) 0.0690(9) Uani 1 1 d . .
H11A H 0.1209 0.7631 0.3291 0.083 Uiso 1 1 calc R U
H11B H 0.0614 0.8221 0.2943 0.083 Uiso 1 1 calc R U
C12 C 0.08178(11) 0.6279(4) 0.23001(17) 0.0526(7) Uani 1 1 d . .
H12 H 0.0775 0.5298 0.2606 0.063 Uiso 1 1 calc R U
C13 C 0.14981(14) 0.7878(4) 0.1931(2) 0.0717(10) Uani 1 1 d . .
H13A H 0.1500 0.8167 0.1391 0.086 Uiso 1 1 calc R U
H13B H 0.1858 0.7978 0.2267 0.086 Uiso 1 1 calc R U
C14 C 0.21002(11) 0.4883(4) 0.31367(19) 0.0540(7) Uani 1 1 d . .
C15 C 0.19249(13) 0.4256(5) 0.3762(2) 0.0722(10) Uani 1 1 d . .
H15 H 0.1603 0.3691 0.3668 0.087 Uiso 1 1 calc R U
C16 C 0.22288(14) 0.4471(5) 0.4527(2) 0.0811(11) Uani 1 1 d . .
H16 H 0.2108 0.4051 0.4948 0.097 Uiso 1 1 calc R U
C17 C 0.27078(13) 0.5297(4) 0.4683(2) 0.0657(9) Uani 1 1 d . .
C18 C 0.28719(13) 0.5919(4) 0.4051(2) 0.0692(9) Uani 1 1 d . .
H18 H 0.3193 0.6489 0.4145 0.083 Uiso 1 1 calc R U
C19 C 0.25748(12) 0.5721(4) 0.3285(2) 0.0627(8) Uani 1 1 d . .
H19 H 0.2694 0.6154 0.2866 0.075 Uiso 1 1 calc R U
C20 C 0.30382(16) 0.5520(6) 0.5524(2) 0.0963(13) Uani 1 1 d . .
H20A H 0.3404 0.5690 0.5522 0.144 Uiso 1 1 calc R U
H20B H 0.3010 0.4554 0.5829 0.144 Uiso 1 1 calc R U
H20C H 0.2911 0.6457 0.5757 0.144 Uiso 1 1 calc R U

loop_
_atom_site_aniso_label
_atom_site_aniso_U_11
_atom_site_aniso_U_22
_atom_site_aniso_U_33
_atom_site_aniso_U_23
_atom_site_aniso_U_13
_atom_site_aniso_U_12
S1 0.0750(6) 0.1233(9) 0.0657(6) 0.0333(6) 0.0098(5) 0.0249(6)
S2 0.0573(5) 0.0625(5) 0.0642(5) -0.0132(4) 0.0082(4) 0.0007(4)
N1 0.0493(14) 0.0582(15) 0.0577(15) 0.0029(12) 0.0065(11) -0.0034(12)
O1 0.0784(16) 0.110(2) 0.0729(16) -0.0205(14) 0.0290(13) 0.0053(15)
O2 0.0707(15) 0.0544(13) 0.0981(18) -0.0187(12) 0.0012(13) -0.0058(12)
C1 0.0509(19) 0.128(3) 0.0485(18) -0.019(2) 0.0074(15) 0.020(2)
C2 0.058(2) 0.163(5) 0.059(2) -0.033(3) 0.0023(18) 0.015(3)
C3 0.054(2) 0.151(5) 0.101(3) -0.076(3) 0.006(2) -0.004(3)
C4 0.067(2) 0.094(3) 0.130(4) -0.058(3) 0.025(3) -0.007(2)
C5 0.0560(19) 0.076(3) 0.080(2) -0.029(2) 0.0107(17) 0.0064(18)
C6 0.0506(17) 0.074(2) 0.0496(17) -0.0157(16) 0.0104(14) 0.0106(16)
C7 0.0536(17) 0.065(2) 0.0436(16) -0.0026(14) 0.0099(13) 0.0066(15)
C8 0.065(2) 0.072(2) 0.061(2) 0.0140(17) 0.0128(16) 0.0121(18)
C9 0.093(3) 0.066(2) 0.110(3) 0.027(2) 0.015(2) 0.005(2)
C10 0.081(2) 0.0500(19) 0.086(3) -0.0007(18) 0.008(2) -0.0113(18)
C11 0.077(2) 0.065(2) 0.060(2) -0.0119(17) 0.0070(17) -0.0043(18)
C12 0.0540(17) 0.0533(17) 0.0470(16) 0.0012(14) 0.0066(13) -0.0024(14)
C13 0.067(2) 0.069(2) 0.076(2) 0.0123(18) 0.0124(18) -0.0131(18)
C14 0.0453(16) 0.0500(17) 0.0636(19) -0.0019(14) 0.0082(14) 0.0019(13)
C15 0.0510(18) 0.084(3) 0.075(2) 0.0149(19) 0.0049(17) -0.0091(17)
C16 0.063(2) 0.105(3) 0.071(2) 0.020(2) 0.0097(18) 0.001(2)
C17 0.0562(19) 0.066(2) 0.068(2) -0.0072(17) 0.0019(16) 0.0120(17)
C18 0.0475(18) 0.067(2) 0.086(3) -0.0120(19) 0.0051(17) -0.0037(16)
C19 0.0548(18) 0.062(2) 0.071(2) -0.0019(16) 0.0161(16) -0.0020(16)
C20 0.081(3) 0.110(3) 0.081(3) -0.015(2) -0.009(2) 0.012(2)

loop_
_atom_type_symbol
_atom_type_description
_atom_type_scat_dispersion_real
_atom_type_scat_dispersion_imag
_atom_type_scat_source
C C 0.0033 0.0016 'International Tables Vol C Tables 4.2.6.8 and 6.1.1.4'
H H 0.0000 0.0000 'International Tables Vol C Tables 4.2.6.8 and 6.1.1.4'
N N 0.0061 0.0033 'International Tables Vol C Tables 4.2.6.8 and 6.1.1.4'
O O 0.0106 0.0060 'International Tables Vol C Tables 4.2.6.8 and 6.1.1.4'
S S 0.1246 0.1234 'International Tables Vol C Tables 4.2.6.8 and 6.1.1.4'

loop_
_geom_angle_atom_site_label_1
_geom_angle_atom_site_label_2
_geom_angle_atom_site_label_3
_geom_angle
C1 S1 C8 91.55(16)
O2 S2 O1 120.11(16)
O2 S2 N1 106.43(14)
O1 S2 N1 106.24(15)
O2 S2 C14 108.00(15)
O1 S2 C14 107.20(15)
N1 S2 C14 108.43(14)
C13 N1 C12 108.0(2)
C13 N1 S2 119.2(2)
C12 N1 S2 122.3(2)
C2 C1 C6 120.3(4)
C2 C1 S1 128.3(4)
C6 C1 S1 111.3(3)
C3 C2 C1 119.9(4)
C3 C2 H2 120.1
C1 C2 H2 120.1
C2 C3 C4 121.3(4)
C2 C3 H3 119.3
C4 C3 H3 119.3
C5 C4 C3 120.1(5)
C5 C4 H4 120.0
C3 C4 H4 120.0
C4 C5 C6 119.2(4)
C4 C5 H5 120.4
C6 C5 H5 120.4
C5 C6 C1 119.2(3)
C5 C6 C7 129.5(3)
C1 C6 C7 111.3(3)
C8 C7 C6 113.6(3)
C8 C7 C12 118.6(3)
C6 C7 C12 127.8(3)
C7 C8 C9 124.0(3)
C7 C8 S1 112.3(3)
C9 C8 S1 123.7(3)
C8 C9 C10 110.5(3)
C8 C9 H9A 109.6
C10 C9 H9A 109.6
C8 C9 H9B 109.6
C10 C9 H9B 109.6
H9A C9 H9B 108.1
C9 C10 C13 113.2(3)
C9 C10 C11 109.8(3)
C13 C10 C11 101.7(3)
C9 C10 H10 110.6
C13 C10 H10 110.6
C11 C10 H10 110.6
C12 C11 C10 99.9(3)
C12 C11 H11A 111.8
C10 C11 H11A 111.8
C12 C11 H11B 111.8
C10 C11 H11B 111.8
H11A C11 H11B 109.5
N1 C12 C7 106.8(2)
N1 C12 C11 102.3(2)
C7 C12 C11 109.0(3)
N1 C12 H12 112.7
C7 C12 H12 112.7
C11 C12 H12 112.7
N1 C13 C10 104.8(3)
N1 C13 H13A 110.8
C10 C13 H13A 110.8
N1 C13 H13B 110.8
C10 C13 H13B 110.8
H13A C13 H13B 108.9
C19 C14 C15 119.6(3)
C19 C14 S2 120.2(3)
C15 C14 S2 120.1(2)
C16 C15 C14 119.6(3)
C16 C15 H15 120.2
C14 C15 H15 120.2
C15 C16 C17 121.4(4)
C15 C16 H16 119.3
C17 C16 H16 119.3
C18 C17 C16 118.0(3)
C18 C17 C20 121.2(3)
C16 C17 C20 120.9(4)
C19 C18 C17 121.6(3)
C19 C18 H18 119.2
C17 C18 H18 119.2
C18 C19 C14 119.9(3)
C18 C19 H19 120.1
C14 C19 H19 120.1
C17 C20 H20A 109.5
C17 C20 H20B 109.5
H20A C20 H20B 109.5
C17 C20 H20C 109.5
H20A C20 H20C 109.5
H20B C20 H20C 109.5

loop_
_geom_bond_atom_site_label_1
_geom_bond_atom_site_label_2
_geom_bond_distance
S1 C1 1.725(5)
S1 C8 1.733(3)
S2 O2 1.422(2)
S2 O1 1.423(3)
S2 N1 1.612(3)
S2 C14 1.761(3)
N1 C13 1.486(4)
N1 C12 1.488(4)
C1 C2 1.381(6)
C1 C6 1.412(4)
C2 C3 1.342(7)
C2 H2 0.9300
C3 C4 1.393(7)
C3 H3 0.9300
C4 C5 1.386(5)
C4 H4 0.9300
C5 C6 1.388(5)
C5 H5 0.9300
C6 C7 1.424(4)
C7 C8 1.353(4)
C7 C12 1.499(4)
C8 C9 1.492(5)
C9 C10 1.516(5)
C9 H9A 0.9700
C9 H9B 0.9700
C10 C13 1.522(5)
C10 C11 1.536(5)
C10 H10 0.9800
C11 C12 1.514(4)
C11 H11A 0.9700
C11 H11B 0.9700
C12 H12 0.9800
C13 H13A 0.9700
C13 H13B 0.9700
C14 C19 1.373(4)
C14 C15 1.378(4)
C15 C16 1.375(5)
C15 H15 0.9300
C16 C17 1.377(5)
C16 H16 0.9300
C17 C18 1.372(5)
C17 C20 1.507(5)
C18 C19 1.369(4)
C18 H18 0.9300
C19 H19 0.9300
C20 H20A 0.9600
C20 H20B 0.9600
C20 H20C 0.9600

loop_
_geom_torsion_atom_site_label_1
_geom_torsion_atom_site_label_2
_geom_torsion_atom_site_label_3
_geom_torsion_atom_site_label_4
_geom_torsion
O2 S2 N1 C13 -177.8(2)
O1 S2 N1 C13 -48.7(3)
C14 S2 N1 C13 66.3(3)
O2 S2 N1 C12 41.7(3)
O1 S2 N1 C12 170.8(2)
C14 S2 N1 C12 -74.3(2)
C8 S1 C1 C2 -178.9(3)
C8 S1 C1 C6 0.3(3)
C6 C1 C2 C3 0.5(6)
S1 C1 C2 C3 179.6(3)
C1 C2 C3 C4 0.0(7)
C2 C3 C4 C5 -0.7(6)
C3 C4 C5 C6 1.0(5)
C4 C5 C6 C1 -0.5(5)
C4 C5 C6 C7 -180.0(3)
C2 C1 C6 C5 -0.2(5)
S1 C1 C6 C5 -179.5(2)
C2 C1 C6 C7 179.3(3)
S1 C1 C6 C7 0.0(3)
C5 C6 C7 C8 178.9(3)
C1 C6 C7 C8 -0.6(4)
C5 C6 C7 C12 2.0(5)
C1 C6 C7 C12 -177.5(3)
C6 C7 C8 C9 -179.2(3)
C12 C7 C8 C9 -2.0(5)
C6 C7 C8 S1 0.8(4)
C12 C7 C8 S1 178.0(2)
C1 S1 C8 C7 -0.7(3)
C1 S1 C8 C9 179.3(3)
C7 C8 C9 C10 6.0(5)
S1 C8 C9 C10 -174.0(3)
C8 C9 C10 C13 69.5(4)
C8 C9 C10 C11 -43.4(4)
C9 C10 C11 C12 74.2(4)
C13 C10 C11 C12 -45.9(3)
C13 N1 C12 C7 87.1(3)
S2 N1 C12 C7 -128.6(2)
C13 N1 C12 C11 -27.3(3)
S2 N1 C12 C11 117.0(2)
C8 C7 C12 N1 -74.5(3)
C6 C7 C12 N1 102.3(3)
C8 C7 C12 C11 35.3(4)
C6 C7 C12 C11 -147.9(3)
C10 C11 C12 N1 44.9(3)
C10 C11 C12 C7 -67.9(3)
C12 N1 C13 C10 -1.8(3)
S2 N1 C13 C10 -147.3(2)
C9 C10 C13 N1 -88.1(3)
C11 C10 C13 N1 29.7(3)
O2 S2 C14 C19 153.7(3)
O1 S2 C14 C19 22.9(3)
N1 S2 C14 C19 -91.4(3)
O2 S2 C14 C15 -28.5(3)
O1 S2 C14 C15 -159.2(3)
N1 S2 C14 C15 86.5(3)
C19 C14 C15 C16 -0.3(5)
S2 C14 C15 C16 -178.2(3)
C14 C15 C16 C17 -0.3(6)
C15 C16 C17 C18 0.7(6)
C15 C16 C17 C20 -179.8(4)
C16 C17 C18 C19 -0.6(5)
C20 C17 C18 C19 179.9(3)
C17 C18 C19 C14 0.0(5)
C15 C14 C19 C18 0.4(5)
S2 C14 C19 C18 178.3(2)
